data_4307693
loop_
_publ_author_name
'Patricia Antunes'
'Rita Delgado'
'Michael G. B. Drew'
'Vitor F\'elix'
'Helmut Maecke'

_publ_contact_author_address
;
Instituto de Tecnologia Qu\'mica e Biol\'ogica, UNL, 
Apartado 127, 2781-901 Oeiras, Portugal
;
_publ_contact_author_email vfelix@dq.ua.pt
_publ_contact_author_fax 351-214411277
_publ_contact_author_name 'Rita Delgado'
_publ_contact_author_phone '51-214469737 '
_publ_section_title
;
Copper Complexes of New Benzodioxotetraaza Macrocycles with Potential
Applications in Nuclear Medicine
;
_journal_name_full 'Inorganic Chemistry'
_journal_page_first 3144
_journal_page_last 3153
_journal_paper_doi 10.1021/ic062172o
_journal_volume 46
_journal_year 2007
_chemical_formula_sum 'C13 H18 Cu N4 O3'
_chemical_formula_weight 341.85
_chemical_name_systematic
; 
 ? 
;
_space_group_IT_number 14
_symmetry_cell_setting monoclinic
_symmetry_space_group_name_Hall '-P 2yn'
_symmetry_space_group_name_H-M 'P 1 21/n 1'
_atom_sites_solution_hydrogens geom
_atom_sites_solution_primary direct
_atom_sites_solution_secondary difmap
_audit_creation_method SHELXL-97
_cell_angle_alpha 90.00
_cell_angle_beta 95.586(8)
_cell_angle_gamma 90.00
_cell_formula_units_Z 4
_cell_length_a 9.0390(10)
_cell_length_b 15.0319(17)
_cell_length_c 9.9870(9)
_cell_measurement_temperature 150(2)
_cell_volume 1350.5(2)
_computing_cell_refinement 'Crysalis, Oxford Diffraction'
_computing_data_collection 'Crysalis, Oxford Diffraction'
_computing_data_reduction 'Crysalis, Oxford Diffraction'
_computing_molecular_graphics PLATON(Spek,2004)
_computing_structure_refinement 'SHELXL-97 (Sheldrick, 1997)'
_computing_structure_solution 'SHELXS-97 (Sheldrick, 1990)'
_diffrn_ambient_temperature 150(2)
_diffrn_measured_fraction_theta_full 0.958
_diffrn_measured_fraction_theta_max 0.958
_diffrn_measurement_device_type 'Oxford Diffaction X-Calibur System'
_diffrn_measurement_method '321 frames, counting time 10 s.'
_diffrn_radiation_monochromator graphite
_diffrn_radiation_source 'fine-focus sealed tube'
_diffrn_radiation_type MoK\a
_diffrn_radiation_wavelength 0.71073
_diffrn_reflns_av_R_equivalents 0.0409
_diffrn_reflns_av_sigmaI/netI 0.0978
_diffrn_reflns_limit_h_max 12
_diffrn_reflns_limit_h_min -11
_diffrn_reflns_limit_k_max 21
_diffrn_reflns_limit_k_min -18
_diffrn_reflns_limit_l_max 14
_diffrn_reflns_limit_l_min -8
_diffrn_reflns_number 9479
_diffrn_reflns_theta_full 30.10
_diffrn_reflns_theta_max 30.10
_diffrn_reflns_theta_min 2.64
_exptl_absorpt_coefficient_mu 1.634
_exptl_absorpt_correction_T_max 1.384
_exptl_absorpt_correction_T_min 0.711
_exptl_absorpt_correction_type empirical
_exptl_crystal_density_diffrn 1.681
_exptl_crystal_density_method 'not measured'
_exptl_crystal_F_000 708
_refine_diff_density_max 0.823
_refine_diff_density_min -0.379
_refine_diff_density_rms 0.083
_refine_ls_extinction_method none
_refine_ls_goodness_of_fit_ref 0.858
_refine_ls_hydrogen_treatment mixed
_refine_ls_matrix_type full
_refine_ls_number_parameters 198
_refine_ls_number_reflns 3937
_refine_ls_number_restraints 2
_refine_ls_restrained_S_all 0.858
_refine_ls_R_factor_all 0.0647
_refine_ls_R_factor_gt 0.0340
_refine_ls_shift/su_max 0.001
_refine_ls_shift/su_mean 0.000
_refine_ls_structure_factor_coef Fsqd
_refine_ls_weighting_details 'w=1/[\s^2^(Fo^2^)+(0.0316P)^2^+0.0000P] where P=(Fo^2^+2Fc^2^)/3'
_refine_ls_weighting_scheme calc
_refine_ls_wR_factor_gt 0.0699
_refine_ls_wR_factor_ref 0.0727
_reflns_number_gt 2324
_reflns_number_total 3937
_reflns_threshold_expression >2sigma(I)
_cod_data_source_file ic062172osi20070208_120913_1.cif
_cod_data_source_block compound_3
_cod_depositor_comments
;
The following automatic conversions were performed:
'_symmetry_cell_setting' value 'Monoclinic' changed to 'monoclinic'
according to '/home/saulius/struct/CIF-dictionaries/cif_core.dic'
dictionary named 'cif_core.dic' version 2.4.1 from 2010-06-29.

Automatic conversion script
Id: cif_fix_enum 1527 2010-12-29 10:47:43Z saulius 

The following automatic conversions were performed:

'_refine_ls_weighting_scheme' value 'calc
w=1/[\s^2^(Fo^2^)+(0.0316P)^2^+0.0000P] where P=(Fo^2^+2Fc^2^)/3' was
changed to 'calc'. New tag '_refine_ls_weighting_details' was
created. The value of the new tag was set to
'w=1/[\s^2^(Fo^2^)+(0.0316P)^2^+0.0000P] where P=(Fo^2^+2Fc^2^)/3'.

Automatic conversion script
Id: cif_fix_values 3143 2015-03-26 13:38:13Z robertas 
;
_cod_database_code 4307693

loop_
_symmetry_equiv_pos_as_xyz
'x, y, z'
'-x+1/2, y+1/2, -z+1/2'
'-x, -y, -z'
'x-1/2, -y-1/2, z-1/2'

loop_
_atom_site_label
_atom_site_type_symbol
_atom_site_fract_x
_atom_site_fract_y
_atom_site_fract_z
_atom_site_U_iso_or_equiv
_atom_site_adp_type
_atom_site_occupancy
_atom_site_calc_flag
_atom_site_refinement_flags
_atom_site_disorder_assembly
_atom_site_disorder_group
N1 N 0.7253(2) 0.58263(11) -0.06870(17) 0.0156(4) Uani 1 d . . .
C2 C 0.7721(3) 0.65786(15) -0.1211(2) 0.0193(5) Uani 1 d . . .
O2 O 0.7644(2) 0.68107(10) -0.24080(14) 0.0296(4) Uani 1 d . . .
C3 C 0.8382(3) 0.72256(15) -0.0133(2) 0.0253(6) Uani 1 d . . .
H3A H 0.9272 0.7490 -0.0433 0.030 Uiso 1 calc R . .
H3B H 0.7675 0.7701 -0.0037 0.030 Uiso 1 calc R . .
N4 N 0.8767(2) 0.68067(12) 0.12003(17) 0.0177(4) Uani 1 d . . .
H4 H 0.8477 0.7159 0.1868 0.021 Uiso 1 calc R . .
C5 C 1.0374(3) 0.65940(16) 0.1443(2) 0.0232(5) Uani 1 d . . .
H5A H 1.0948 0.7135 0.1379 0.028 Uiso 1 calc R . .
H5B H 1.0644 0.6188 0.0753 0.028 Uiso 1 calc R . .
C6 C 1.0762(3) 0.61739(15) 0.2821(2) 0.0211(5) Uani 1 d . . .
H6A H 1.0341 0.6541 0.3488 0.025 Uiso 1 calc R . .
H6B H 1.1834 0.6187 0.3019 0.025 Uiso 1 calc R . .
C7 C 1.0236(3) 0.52204(16) 0.2985(2) 0.0229(5) Uani 1 d . . .
H7A H 1.0568 0.4858 0.2269 0.028 Uiso 1 calc R . .
H7B H 1.0686 0.4986 0.3834 0.028 Uiso 1 calc R . .
N8 N 0.8596(2) 0.51537(12) 0.29539(17) 0.0160(4) Uani 1 d . . .
H8 H 0.8277 0.5487 0.3630 0.019 Uiso 1 calc R . .
C9 C 0.8057(3) 0.42210(14) 0.3062(2) 0.0195(5) Uani 1 d . . .
H9A H 0.7357 0.4199 0.3738 0.023 Uiso 1 calc R . .
H9B H 0.8894 0.3844 0.3368 0.023 Uiso 1 calc R . .
C10 C 0.7303(3) 0.38426(14) 0.1737(2) 0.0162(5) Uani 1 d . . .
O10 O 0.70150(19) 0.30263(10) 0.16866(14) 0.0235(4) Uani 1 d . . .
N11 N 0.7038(2) 0.44572(11) 0.07980(16) 0.0141(4) Uani 1 d . . .
C12 C 0.6352(2) 0.43532(14) -0.05351(19) 0.0141(4) Uani 1 d . . .
C13 C 0.5552(2) 0.36249(15) -0.1050(2) 0.0179(5) Uani 1 d . . .
H13 H 0.5446 0.3128 -0.0512 0.021 Uiso 1 calc R . .
C14 C 0.4906(2) 0.36352(15) -0.2371(2) 0.0186(5) Uani 1 d . . .
H14 H 0.4358 0.3148 -0.2711 0.022 Uiso 1 calc R . .
C15 C 0.5074(2) 0.43695(16) -0.3185(2) 0.0202(5) Uani 1 d . . .
H15 H 0.4650 0.4366 -0.4072 0.024 Uiso 1 calc R . .
C16 C 0.5867(3) 0.51065(16) -0.2690(2) 0.0191(5) Uani 1 d . . .
H16 H 0.5976 0.5594 -0.3245 0.023 Uiso 1 calc R . .
C17 C 0.6502(2) 0.51178(14) -0.1362(2) 0.0150(5) Uani 1 d . . .
O100 O 0.6997(2) 0.15012(12) 0.00489(17) 0.0295(4) Uani 1 d D . .
H101 H 0.707(3) 0.1539(19) -0.0745(11) 0.060(11) Uiso 1 d D . .
H102 H 0.703(3) 0.1963(11) 0.046(2) 0.048(10) Uiso 1 d D . .
Cu Cu 0.77394(3) 0.563308(17) 0.11880(3) 0.01512(8) Uani 1 d . . .

loop_
_atom_site_aniso_label
_atom_site_aniso_U_11
_atom_site_aniso_U_22
_atom_site_aniso_U_33
_atom_site_aniso_U_23
_atom_site_aniso_U_13
_atom_site_aniso_U_12
N1 0.0189(10) 0.0139(11) 0.0135(8) 0.0002(7) -0.0003(8) -0.0014(8)
C2 0.0263(14) 0.0152(12) 0.0168(11) -0.0002(9) 0.0047(10) 0.0035(10)
O2 0.0559(13) 0.0205(9) 0.0129(8) 0.0042(7) 0.0057(8) -0.0054(9)
C3 0.0419(17) 0.0156(13) 0.0184(12) 0.0024(9) 0.0031(11) -0.0022(11)
N4 0.0241(11) 0.0139(10) 0.0153(9) -0.0014(7) 0.0025(8) 0.0009(8)
C5 0.0210(14) 0.0250(14) 0.0246(12) -0.0036(10) 0.0070(11) -0.0068(11)
C6 0.0151(13) 0.0223(13) 0.0255(13) -0.0055(10) -0.0001(10) 0.0010(10)
C7 0.0205(14) 0.0230(13) 0.0248(13) -0.0009(10) -0.0003(11) 0.0039(11)
N8 0.0177(11) 0.0138(10) 0.0165(9) -0.0018(7) 0.0016(8) 0.0007(8)
C9 0.0241(13) 0.0169(13) 0.0167(11) 0.0023(9) -0.0017(10) -0.0002(10)
C10 0.0175(12) 0.0140(12) 0.0177(11) 0.0008(9) 0.0043(9) 0.0020(10)
O10 0.0401(11) 0.0115(9) 0.0182(8) 0.0021(6) -0.0002(8) -0.0025(8)
N11 0.0175(10) 0.0125(10) 0.0123(8) -0.0003(7) 0.0009(7) -0.0012(8)
C12 0.0139(11) 0.0155(11) 0.0133(9) -0.0010(9) 0.0033(8) 0.0031(10)
C13 0.0179(13) 0.0152(12) 0.0204(11) -0.0027(9) 0.0015(10) 0.0017(10)
C14 0.0144(12) 0.0188(13) 0.0225(12) -0.0082(9) 0.0013(10) 0.0000(10)
C15 0.0178(12) 0.0281(13) 0.0142(10) -0.0038(10) -0.0012(9) 0.0047(12)
C16 0.0195(13) 0.0228(14) 0.0150(11) 0.0010(9) 0.0014(10) 0.0031(10)
C17 0.0122(12) 0.0175(12) 0.0155(11) -0.0007(9) 0.0026(9) 0.0037(9)
O100 0.0531(13) 0.0197(10) 0.0163(9) 0.0005(8) 0.0061(9) -0.0011(9)
Cu 0.01933(15) 0.01293(14) 0.01281(13) 0.00053(12) 0.00007(10) -0.00080(13)

loop_
_atom_type_symbol
_atom_type_description
_atom_type_scat_dispersion_real
_atom_type_scat_dispersion_imag
_atom_type_scat_source
C C 0.0033 0.0016 'International Tables Vol C Tables 4.2.6.8 and 6.1.1.4'
H H 0.0000 0.0000 'International Tables Vol C Tables 4.2.6.8 and 6.1.1.4'
N N 0.0061 0.0033 'International Tables Vol C Tables 4.2.6.8 and 6.1.1.4'
O O 0.0106 0.0060 'International Tables Vol C Tables 4.2.6.8 and 6.1.1.4'
Cu Cu 0.3201 1.2651 'International Tables Vol C Tables 4.2.6.8 and 6.1.1.4'

loop_
_geom_angle_atom_site_label_1
_geom_angle_atom_site_label_2
_geom_angle_atom_site_label_3
_geom_angle
_geom_angle_site_symmetry_1
_geom_angle_site_symmetry_3
_geom_angle_publ_flag
C2 N1 C17 127.91(19) . . ?
C2 N1 Cu 117.65(14) . . ?
C17 N1 Cu 114.34(14) . . ?
O2 C2 N1 128.8(2) . . ?
O2 C2 C3 118.8(2) . . ?
N1 C2 C3 112.38(18) . . ?
N4 C3 C2 113.80(18) . . ?
N4 C3 H3A 108.8 . . ?
C2 C3 H3A 108.8 . . ?
N4 C3 H3B 108.8 . . ?
C2 C3 H3B 108.8 . . ?
H3A C3 H3B 107.7 . . ?
C3 N4 C5 112.23(18) . . ?
C3 N4 Cu 107.57(13) . . ?
C5 N4 Cu 104.98(13) . . ?
C3 N4 H4 110.6 . . ?
C5 N4 H4 110.6 . . ?
Cu N4 H4 110.6 . . ?
N4 C5 C6 111.88(19) . . ?
N4 C5 H5A 109.2 . . ?
C6 C5 H5A 109.2 . . ?
N4 C5 H5B 109.2 . . ?
C6 C5 H5B 109.2 . . ?
H5A C5 H5B 107.9 . . ?
C5 C6 C7 116.12(18) . . ?
C5 C6 H6A 108.3 . . ?
C7 C6 H6A 108.3 . . ?
C5 C6 H6B 108.3 . . ?
C7 C6 H6B 108.3 . . ?
H6A C6 H6B 107.4 . . ?
N8 C7 C6 112.50(18) . . ?
N8 C7 H7A 109.1 . . ?
C6 C7 H7A 109.1 . . ?
N8 C7 H7B 109.1 . . ?
C6 C7 H7B 109.1 . . ?
H7A C7 H7B 107.8 . . ?
C7 N8 C9 113.23(17) . . ?
C7 N8 Cu 107.21(13) . . ?
C9 N8 Cu 107.64(12) . . ?
C7 N8 H8 109.6 . . ?
C9 N8 H8 109.6 . . ?
Cu N8 H8 109.6 . . ?
N8 C9 C10 113.95(17) . . ?
N8 C9 H9A 108.8 . . ?
C10 C9 H9A 108.8 . . ?
N8 C9 H9B 108.8 . . ?
C10 C9 H9B 108.8 . . ?
H9A C9 H9B 107.7 . . ?
O10 C10 N11 129.2(2) . . ?
O10 C10 C9 118.02(18) . . ?
N11 C10 C9 112.76(18) . . ?
C10 N11 C12 128.34(18) . . ?
C10 N11 Cu 118.00(14) . . ?
C12 N11 Cu 113.56(13) . . ?
C13 C12 N11 126.86(19) . . ?
C13 C12 C17 119.83(19) . . ?
N11 C12 C17 113.27(18) . . ?
C12 C13 C14 120.0(2) . . ?
C12 C13 H13 120.0 . . ?
C14 C13 H13 120.0 . . ?
C15 C14 C13 120.3(2) . . ?
C15 C14 H14 119.8 . . ?
C13 C14 H14 119.8 . . ?
C16 C15 C14 120.6(2) . . ?
C16 C15 H15 119.7 . . ?
C14 C15 H15 119.7 . . ?
C15 C16 C17 120.0(2) . . ?
C15 C16 H16 120.0 . . ?
C17 C16 H16 120.0 . . ?
C16 C17 N1 127.1(2) . . ?
C16 C17 C12 119.1(2) . . ?
N1 C17 C12 113.75(18) . . ?
H101 O100 H102 116(3) . . ?
N1 Cu N11 84.26(7) . . ?
N1 Cu N8 163.61(8) . . ?
N11 Cu N8 86.46(7) . . ?
N1 Cu N4 86.21(7) . . ?
N11 Cu N4 165.47(7) . . ?
N8 Cu N4 100.03(7) . . ?

loop_
_geom_bond_atom_site_label_1
_geom_bond_atom_site_label_2
_geom_bond_distance
_geom_bond_site_symmetry_2
_geom_bond_publ_flag
N1 C2 1.333(3) . ?
N1 C17 1.400(3) . ?
N1 Cu 1.9037(17) . ?
C2 O2 1.241(2) . ?
C2 C3 1.528(3) . ?
C3 N4 1.484(3) . ?
C3 H3A 0.9700 . ?
C3 H3B 0.9700 . ?
N4 C5 1.484(3) . ?
N4 Cu 1.9932(18) . ?
N4 H4 0.9100 . ?
C5 C6 1.523(3) . ?
C5 H5A 0.9700 . ?
C5 H5B 0.9700 . ?
C6 C7 1.524(3) . ?
C6 H6A 0.9700 . ?
C6 H6B 0.9700 . ?
C7 N8 1.483(3) . ?
C7 H7A 0.9700 . ?
C7 H7B 0.9700 . ?
N8 C9 1.491(3) . ?
N8 Cu 1.9907(17) . ?
N8 H8 0.9100 . ?
C9 C10 1.537(3) . ?
C9 H9A 0.9700 . ?
C9 H9B 0.9700 . ?
C10 O10 1.254(2) . ?
C10 N11 1.322(3) . ?
N11 C12 1.422(2) . ?
N11 Cu 1.9053(17) . ?
C12 C13 1.383(3) . ?
C12 C17 1.429(3) . ?
C13 C14 1.390(3) . ?
C13 H13 0.9300 . ?
C14 C15 1.388(3) . ?
C14 H14 0.9300 . ?
C15 C16 1.384(3) . ?
C15 H15 0.9300 . ?
C16 C17 1.393(3) . ?
C16 H16 0.9300 . ?
O100 H101 0.804(10) . ?
O100 H102 0.804(10) . ?
